data_7204698
loop_
_publ_author_name
'Maharaj, Felicia'
'Russell, Vanessa'
'Chow, Hong'
'Page, Michael'
'Scudder, Marcia'
'Craig, Don'
'Dance, Ian'

_publ_section_title
;
 Polymorphs and pseudo-polymorphs: nine crystals containing
 [Fe(phen)3]2+ associated with [HgI4]2?
;
_journal_issue 49
_journal_name_full CrystEngComm
_journal_page_first 285
_journal_paper_doi 10.1039/b306750e
_journal_volume 5
_journal_year 2003
_chemical_formula_moiety 'C36 H24 Fe N6 2+,Hg I4 2-,C3 H6 O,H2 O'
_chemical_formula_sum 'C39 H32 Fe Hg I4 N6 O2'
_chemical_formula_weight 1380.8
_space_group_IT_number 2
_symmetry_cell_setting triclinic
_symmetry_space_group_name_Hall '-P 1'
_symmetry_space_group_name_H-M 'P -1'
_atom_type_scat_source 'International Tables for X-ray Crystallography, Vol. IV'
_audit_creation_method 'RAELSPUB and manual entry'
_cell_angle_alpha 87.378(3)
_cell_angle_beta 75.441(3)
_cell_angle_gamma 83.887(3)
_cell_formula_units_Z 2
_cell_length_a 11.200(2)
_cell_length_b 13.028(3)
_cell_length_c 14.620(3)
_cell_measurement_temperature 150
_cell_volume 2052.6(7)
_computing_cell_refinement 'Bruker SMART'
_computing_data_collection 'Bruker SMART'
_computing_data_reduction 'Bruker SAINT'
_computing_molecular_graphics 'ORTEP-II, (Johnson, 1976)'
_computing_publication_material 'Local programs'
_computing_structure_refinement 'RAELS, (Rae, 1989)'
_computing_structure_solution 'SIR92 (Altomare et al, 1994)'
_diffrn_ambient_temperature 150(2)
_diffrn_measurement_device_type 'CCD area detector'
_diffrn_measurement_method 'phi and omega scans'
_diffrn_radiation_type 'Mo K\a'
_diffrn_radiation_wavelength 0.71073
_diffrn_reflns_av_R_equivalents 0.026
_diffrn_reflns_limit_h_max 14
_diffrn_reflns_limit_h_min -14
_diffrn_reflns_limit_k_max 17
_diffrn_reflns_limit_k_min -17
_diffrn_reflns_limit_l_max 19
_diffrn_reflns_limit_l_min 0
_diffrn_reflns_number 18486
_diffrn_reflns_theta_max 28.3
_exptl_absorpt_coefficient_mu 7.105
_exptl_absorpt_correction_T_max 1.000
_exptl_absorpt_correction_T_min 0.637
_exptl_absorpt_correction_type multi-scan
_exptl_crystal_colour red
_exptl_crystal_density_diffrn 2.23
_exptl_crystal_density_method 'not measured'
_exptl_crystal_description 'thick plates'
_exptl_crystal_F_000 1284.0
_refine_diff_density_max 1.85
_refine_diff_density_min -1.40
_refine_ls_extinction_method none
_refine_ls_goodness_of_fit_ref 1.28
_refine_ls_hydrogen_treatment noref
_refine_ls_number_parameters 250
_refine_ls_number_reflns 8694
_refine_ls_R_factor_gt 0.024
_refine_ls_shift/su_max 0.031
_refine_ls_structure_factor_coef F
_refine_ls_weighting_details 'w = 1/[\s^2^(F) + 0.0004F^2^]'
_refine_ls_weighting_scheme calc
_refine_ls_wR_factor_ref 0.037
_reflns_number_gt 8694
_reflns_number_total 9316
_reflns_threshold_expression I>2\s(I)
_cod_data_source_file b306750e.txt
_cod_data_source_block VMR4_A1-(acetone)(H2O)
_cod_original_cell_volume 2053(1)
_cod_database_code 7204698

loop_
_symmetry_equiv_pos_site_id
_symmetry_equiv_pos_as_xyz
1 x,y,z
2 -x,-y,-z

loop_
_atom_site_label
_atom_site_fract_x
_atom_site_fract_y
_atom_site_fract_z
_atom_site_U_iso_or_equiv
_atom_site_adp_type
_atom_site_type_symbol
_atom_site_occupancy
Fe 0.33377(4) 0.25957(4) 0.22715(3) 0.0196(1) Uani Fe 1.0
N1A 0.4751(3) 0.2812(2) 0.1187(2) 0.0213(3) Uani N 1.0
N2A 0.4573(3) 0.1627(2) 0.2705(2) 0.0214(3) Uani N 1.0
C1A 0.4821(3) 0.3424(3) 0.0424(2) 0.0241(3) Uani C 1.0
C2A 0.5929(3) 0.3533(3) -0.0259(2) 0.0285(5) Uani C 1.0
C3A 0.7018(3) 0.2996(3) -0.0149(3) 0.0295(5) Uani C 1.0
C4A 0.6977(3) 0.2333(3) 0.0646(3) 0.0265(3) Uani C 1.0
C5A 0.8036(3) 0.1707(3) 0.0815(3) 0.0301(4) Uani C 1.0
C6A 0.7929(3) 0.1023(3) 0.1556(3) 0.0304(3) Uani C 1.0
C7A 0.6753(3) 0.0956(3) 0.2232(3) 0.0268(3) Uani C 1.0
C8A 0.6573(3) 0.0285(3) 0.3028(3) 0.0301(3) Uani C 1.0
C9A 0.5421(3) 0.0304(3) 0.3636(3) 0.0290(3) Uani C 1.0
C10A 0.4440(3) 0.0988(3) 0.3461(2) 0.0243(3) Uani C 1.0
C11A 0.5726(3) 0.1599(3) 0.2095(2) 0.0227(3) Uani C 1.0
C12A 0.5834(3) 0.2263(3) 0.1286(2) 0.0226(3) Uani C 1.0
N1B 0.1976(3) 0.2292(2) 0.3370(2) 0.0229(3) Uani N 1.0
N2B 0.2785(3) 0.1435(2) 0.1714(2) 0.0225(4) Uani N 1.0
C1B 0.1572(3) 0.2759(3) 0.4196(2) 0.0270(3) Uani C 1.0
C2B 0.0551(3) 0.2457(3) 0.4907(3) 0.0339(5) Uani C 1.0
C3B -0.0060(3) 0.1653(3) 0.4752(3) 0.0357(6) Uani C 1.0
C4B 0.0355(3) 0.1128(3) 0.3890(3) 0.0310(4) Uani C 1.0
C5B -0.0204(4) 0.0272(3) 0.3641(3) 0.0358(5) Uani C 1.0
C6B 0.0234(4) -0.0188(3) 0.2801(3) 0.0351(4) Uani C 1.0
C7B 0.1258(3) 0.0176(3) 0.2093(3) 0.0298(3) Uani C 1.0
C8B 0.1720(4) -0.0230(3) 0.1183(3) 0.0334(3) Uani C 1.0
C9B 0.2697(4) 0.0217(3) 0.0568(3) 0.0319(4) Uani C 1.0
C10B 0.3204(3) 0.1035(3) 0.0860(3) 0.0262(3) Uani C 1.0
C11B 0.1813(3) 0.1015(3) 0.2325(3) 0.0245(3) Uani C 1.0
C12B 0.1371(3) 0.1484(3) 0.3218(2) 0.0249(3) Uani C 1.0
N1C 0.2182(3) 0.3622(2) 0.1814(2) 0.0232(3) Uani N 1.0
N2C 0.3708(3) 0.3808(2) 0.2881(2) 0.0231(4) Uani N 1.0
C1C 0.1435(3) 0.3508(3) 0.1250(3) 0.0273(4) Uani C 1.0
C2C 0.0566(4) 0.4308(3) 0.1073(3) 0.0333(6) Uani C 1.0
C3C 0.0480(4) 0.5258(3) 0.1480(3) 0.0341(6) Uani C 1.0
C4C 0.1287(3) 0.5409(3) 0.2057(3) 0.0295(4) Uani C 1.0
C5C 0.1321(4) 0.6373(3) 0.2492(3) 0.0333(6) Uani C 1.0
C6C 0.2160(4) 0.6484(3) 0.2986(3) 0.0331(5) Uani C 1.0
C7C 0.3028(3) 0.5635(3) 0.3139(3) 0.0292(4) Uani C 1.0
C8C 0.3934(4) 0.5695(3) 0.3649(3) 0.0333(5) Uani C 1.0
C9C 0.4681(4) 0.4822(3) 0.3765(3) 0.0326(5) Uani C 1.0
C10C 0.4539(3) 0.3884(3) 0.3381(3) 0.0270(4) Uani C 1.0
C11C 0.2969(3) 0.4679(3) 0.2753(2) 0.0245(3) Uani C 1.0
C12C 0.2112(3) 0.4575(3) 0.2198(2) 0.0247(3) Uani C 1.0
Hg 0.33388(1) 0.27404(1) -0.21401(1) 0.0262(1) Uani Hg 1.0
I1 0.11436(2) 0.19068(2) -0.10986(2) 0.0308(1) Uani I 1.0
I2 0.31054(2) 0.47053(2) -0.14226(2) 0.0294(1) Uani I 1.0
I3 0.53337(2) 0.14622(2) -0.18103(2) 0.0326(1) Uani I 1.0
I4 0.34291(3) 0.26483(2) -0.40611(2) 0.0406(1) Uani I 1.0
O1Ac 0.7238(4) 0.3071(3) 0.4502(3) 0.091(5) Uani O 1.0
C1Ac 0.7950(3) 0.3471(2) 0.3862(3) 0.046(3) Uani C 1.0
C2Ac 0.8412(5) 0.2990(4) 0.2930(3) 0.058(4) Uani C 1.0
C3Ac 0.8405(5) 0.4468(4) 0.3969(4) 0.066(2) Uani C 1.0
OW1 0.7068(3) 0.1100(3) 0.5652(3) 0.069(1) Uani O 1.0
HC1A 0.4044 0.3826 0.0335 0.025 Uani H 1.0
HC2A 0.5933 0.3996 -0.0824 0.033 Uani H 1.0
HC3A 0.7820 0.3077 -0.0624 0.034 Uani H 1.0
HC5A 0.8870 0.1774 0.0379 0.034 Uani H 1.0
HC6A 0.8673 0.0563 0.1632 0.035 Uani H 1.0
HC8A 0.7276 -0.0198 0.3148 0.035 Uani H 1.0
HC9A 0.5276 -0.0168 0.4203 0.033 Uani H 1.0
HC10A 0.3609 0.0998 0.3919 0.025 Uani H 1.0
HC1B 0.2007 0.3349 0.4320 0.028 Uani H 1.0
HC2B 0.0278 0.2830 0.5518 0.040 Uani H 1.0
HC3B -0.0792 0.1439 0.5244 0.043 Uani H 1.0
HC5B -0.0935 0.0012 0.4103 0.042 Uani H 1.0
HC6B -0.0160 -0.0797 0.2663 0.041 Uani H 1.0
HC8B 0.1357 -0.0826 0.0983 0.040 Uani H 1.0
HC9B 0.3035 -0.0051 -0.0086 0.037 Uani H 1.0
HC10B 0.3914 0.1335 0.0408 0.027 Uani H 1.0
HC1C 0.1495 0.2828 0.0942 0.028 Uani H 1.0
HC2C 0.0013 0.4188 0.0656 0.039 Uani H 1.0
HC3C -0.0140 0.5829 0.1368 0.040 Uani H 1.0
HC5C 0.0707 0.6970 0.2425 0.039 Uani H 1.0
HC6C 0.2183 0.7172 0.3253 0.038 Uani H 1.0
HC8C 0.4028 0.6364 0.3921 0.039 Uani H 1.0
HC9C 0.5329 0.4850 0.4122 0.038 Uani H 1.0
HC10C 0.5081 0.3252 0.3487 0.028 Uani H 1.0
H1C2Ac 0.8044 0.2322 0.2939 0.064 Uani H 1.0
H2C2Ac 0.8170 0.3464 0.2436 0.115 Uani H 1.0
H3C2Ac 0.9336 0.2858 0.2784 0.081 Uani H 1.0
H1C3Ac 0.8033 0.4721 0.4625 0.082 Uani H 1.0
H2C3Ac 0.9329 0.4377 0.3852 0.106 Uani H 1.0
H3C3Ac 0.8163 0.4983 0.3503 0.098 Uani H 1.0
H1OW1 0.7107 0.1770 0.5289 0.069 Uani H 1.0
H2OW1 0.6601 0.1224 0.6323 0.069 Uani H 1.0

loop_
_atom_site_aniso_label
_atom_site_aniso_U_11
_atom_site_aniso_U_22
_atom_site_aniso_U_33
_atom_site_aniso_U_12
_atom_site_aniso_U_13
_atom_site_aniso_U_23
_atom_site_aniso_type_symbol
Fe 0.0191(2) 0.0235(2) 0.0161(2) -0.0026(2) -0.0042(2) 0.0012(2) Fe
N1A 0.0245(5) 0.0245(6) 0.0148(6) -0.0061(4) -0.0035(4) -0.0002(4) N
N2A 0.0249(5) 0.0238(6) 0.0164(5) -0.0044(4) -0.0061(4) 0.0002(4) N
C1A 0.0288(5) 0.0276(6) 0.0154(6) -0.0074(4) -0.0028(4) 0.0016(4) C
C2A 0.0324(6) 0.0330(9) 0.0179(6) -0.0097(6) 0.0001(5) 0.0017(5) C
C3A 0.0290(5) 0.035(1) 0.0217(7) -0.0096(5) 0.0019(5) -0.0018(5) C
C4A 0.0246(5) 0.0312(7) 0.0225(6) -0.0067(4) -0.0011(4) -0.0036(5) C
C5A 0.0237(5) 0.0350(9) 0.0304(8) -0.0047(4) -0.0025(4) -0.0068(7) C
C6A 0.0245(5) 0.0337(9) 0.0331(9) -0.0015(5) -0.0072(4) -0.0063(7) C
C7A 0.0259(5) 0.0290(6) 0.0267(7) -0.0016(4) -0.0087(4) -0.0027(5) C
C8A 0.0316(6) 0.0306(8) 0.0301(9) 0.0003(6) -0.0130(6) 0.0001(6) C
C9A 0.0344(6) 0.0292(8) 0.0251(8) -0.0016(6) -0.0121(6) 0.0034(6) C
C10A 0.0297(5) 0.0259(6) 0.0185(6) -0.0040(4) -0.0081(4) 0.0023(5) C
C11A 0.0240(5) 0.0255(6) 0.0195(5) -0.0039(4) -0.0060(4) -0.0015(4) C
C12A 0.0236(5) 0.0262(5) 0.0180(5) -0.0056(4) -0.0033(4) -0.0019(4) C
N1B 0.0200(5) 0.0293(5) 0.0188(6) -0.0009(4) -0.0053(4) 0.0048(4) N
N2B 0.0223(5) 0.0253(6) 0.0210(5) -0.0007(4) -0.0087(4) 0.0030(4) N
C1B 0.0237(5) 0.0364(6) 0.0190(6) -0.0002(5) -0.0035(5) 0.0030(4) C
C2B 0.0270(7) 0.049(1) 0.0218(6) -0.0019(6) -0.0004(6) 0.0050(5) C
C3B 0.0255(6) 0.051(1) 0.0270(6) -0.0062(6) -0.0015(6) 0.0112(6) C
C4B 0.0235(5) 0.0402(7) 0.0290(6) -0.0071(5) -0.0066(4) 0.0121(5) C
C5B 0.0278(7) 0.0423(8) 0.0399(9) -0.0123(7) -0.0124(6) 0.0169(7) C
C6B 0.0320(7) 0.0352(7) 0.044(1) -0.0119(7) -0.0186(7) 0.0138(6) C
C7B 0.0302(6) 0.0288(6) 0.0351(7) -0.0065(5) -0.0166(5) 0.0071(5) C
C8B 0.039(1) 0.0292(7) 0.0389(9) -0.0051(6) -0.0210(7) 0.0015(6) C
C9B 0.038(1) 0.0308(7) 0.0311(7) -0.0011(6) -0.0164(6) -0.0029(7) C
C10B 0.0282(6) 0.0287(6) 0.0231(5) 0.0002(5) -0.0103(4) -0.0004(5) C
C11B 0.0232(5) 0.0268(6) 0.0254(5) -0.0032(4) -0.0105(4) 0.0059(4) C
C12B 0.0210(5) 0.0307(5) 0.0233(5) -0.0034(4) -0.0071(4) 0.0077(4) C
N1C 0.0228(6) 0.0298(5) 0.0161(6) -0.0034(4) -0.0030(5) 0.0016(4) N
N2C 0.0240(6) 0.0291(5) 0.0154(6) -0.0058(4) -0.0022(5) -0.0008(4) N
C1C 0.0262(6) 0.0357(5) 0.0206(6) -0.0030(4) -0.0073(5) 0.0022(4) C
C2C 0.0301(8) 0.0419(7) 0.029(1) 0.0000(6) -0.0109(7) 0.0047(7) C
C3C 0.0305(8) 0.0384(6) 0.031(1) 0.0025(6) -0.0066(7) 0.0062(6) C
C4C 0.0285(6) 0.0311(5) 0.0249(7) 0.0001(5) -0.0010(5) 0.0036(4) C
C5C 0.0342(9) 0.0293(5) 0.030(1) 0.0002(5) 0.0030(7) 0.0023(5) C
C6C 0.0369(9) 0.0281(5) 0.028(1) -0.0040(4) 0.0043(7) -0.0017(5) C
C7C 0.0328(7) 0.0291(5) 0.0225(7) -0.0068(4) 0.0011(5) -0.0030(4) C
C8C 0.038(1) 0.0344(5) 0.026(1) -0.0110(6) -0.0024(7) -0.0068(6) C
C9C 0.0358(9) 0.0385(6) 0.0255(9) -0.0112(6) -0.0072(7) -0.0061(7) C
C10C 0.0282(6) 0.0343(5) 0.0196(7) -0.0078(4) -0.0057(5) -0.0025(4) C
C11C 0.0260(5) 0.0279(5) 0.0173(6) -0.0051(4) -0.0002(4) -0.0007(4) C
C12C 0.0246(5) 0.0286(5) 0.0182(5) -0.0027(4) -0.0009(4) 0.0017(4) C
Hg 0.0246(1) 0.0291(1) 0.0252(1) -0.0022(1) -0.0070(1) 0.0000(1) Hg
I1 0.0226(1) 0.0294(1) 0.0383(1) -0.0047(1) -0.0032(1) 0.0008(1) I
I2 0.0330(1) 0.0271(1) 0.0283(1) -0.0033(1) -0.0076(1) -0.0015(1) I
I3 0.0296(1) 0.0364(1) 0.0337(1) 0.0050(1) -0.0141(1) -0.0041(1) I
I4 0.0608(2) 0.0386(1) 0.0276(1) -0.0032(1) -0.0219(1) 0.0017(1) I
O1Ac 0.098(8) 0.066(3) 0.077(4) -0.022(3) 0.044(4) -0.015(3) O
C1Ac 0.041(5) 0.045(3) 0.044(4) 0.004(2) -0.002(2) 0.001(2) C
C2Ac 0.081(6) 0.049(2) 0.040(5) 0.002(2) -0.009(2) 0.003(2) C
C3Ac 0.075(4) 0.050(2) 0.062(4) -0.008(2) 0.002(3) -0.006(2) C
OW1 0.047(2) 0.079(3) 0.067(3) -0.019(2) 0.015(2) 0.001(2) O

loop_
_geom_angle_atom_site_label_1
_geom_angle_atom_site_label_2
_geom_angle_atom_site_label_3
_geom_angle
_geom_angle_site_symmetry_1
_geom_angle_site_symmetry_2
_geom_angle_site_symmetry_3
_geom_angle_publ_flag
N1A Fe N2A 83.2(1) 1_555 1_555 1_555 no
N1A Fe N1B 176.3(1) 1_555 1_555 1_555 no
N1A Fe N2B 95.4(1) 1_555 1_555 1_555 no
N1A Fe N1C 94.1(1) 1_555 1_555 1_555 no
N1A Fe N2C 89.2(1) 1_555 1_555 1_555 no
N2A Fe N1B 93.4(1) 1_555 1_555 1_555 no
N2A Fe N2B 89.8(1) 1_555 1_555 1_555 no
N2A Fe N1C 176.5(1) 1_555 1_555 1_555 no
N2A Fe N2C 94.5(1) 1_555 1_555 1_555 no
N1B Fe N2B 83.0(1) 1_555 1_555 1_555 no
N1B Fe N1C 89.3(1) 1_555 1_555 1_555 no
N1B Fe N2C 92.6(1) 1_555 1_555 1_555 no
N2B Fe N1C 92.8(1) 1_555 1_555 1_555 no
N2B Fe N2C 174.1(1) 1_555 1_555 1_555 no
N1C Fe N2C 83.1(1) 1_555 1_555 1_555 no
Fe N1A C1A 130.5(2) 1_555 1_555 1_555 no
Fe N1A C12A 112.4(2) 1_555 1_555 1_555 no
C1A N1A C12A 117.1(3) 1_555 1_555 1_555 no
Fe N2A C10A 130.3(2) 1_555 1_555 1_555 no
Fe N2A C11A 112.5(2) 1_555 1_555 1_555 no
C10A N2A C11A 117.1(3) 1_555 1_555 1_555 no
N1A C1A C2A 123.1(3) 1_555 1_555 1_555 no
C1A C2A C3A 119.7(3) 1_555 1_555 1_555 no
C2A C3A C4A 118.8(3) 1_555 1_555 1_555 no
C3A C4A C5A 123.7(3) 1_555 1_555 1_555 no
C3A C4A C12A 117.8(3) 1_555 1_555 1_555 no
C5A C4A C12A 118.4(3) 1_555 1_555 1_555 no
C4A C5A C6A 121.4(3) 1_555 1_555 1_555 no
C5A C6A C7A 120.6(3) 1_555 1_555 1_555 no
C6A C7A C8A 124.0(3) 1_555 1_555 1_555 no
C6A C7A C11A 118.2(3) 1_555 1_555 1_555 no
C8A C7A C11A 117.8(3) 1_555 1_555 1_555 no
C7A C8A C9A 118.9(3) 1_555 1_555 1_555 no
C8A C9A C10A 120.0(3) 1_555 1_555 1_555 no
N2A C10A C9A 122.7(3) 1_555 1_555 1_555 no
N2A C11A C7A 123.4(3) 1_555 1_555 1_555 no
N2A C11A C12A 116.0(3) 1_555 1_555 1_555 no
C7A C11A C12A 120.6(3) 1_555 1_555 1_555 no
N1A C12A C4A 123.6(3) 1_555 1_555 1_555 no
N1A C12A C11A 115.8(3) 1_555 1_555 1_555 no
C4A C12A C11A 120.6(3) 1_555 1_555 1_555 no
Fe N1B C1B 130.0(2) 1_555 1_555 1_555 no
Fe N1B C12B 112.5(2) 1_555 1_555 1_555 no
C1B N1B C12B 117.6(3) 1_555 1_555 1_555 no
Fe N2B C10B 129.7(2) 1_555 1_555 1_555 no
Fe N2B C11B 112.4(2) 1_555 1_555 1_555 no
C10B N2B C11B 117.9(3) 1_555 1_555 1_555 no
N1B C1B C2B 122.8(3) 1_555 1_555 1_555 no
C1B C2B C3B 119.6(4) 1_555 1_555 1_555 no
C2B C3B C4B 119.2(3) 1_555 1_555 1_555 no
C3B C4B C5B 124.6(3) 1_555 1_555 1_555 no
C3B C4B C12B 117.6(3) 1_555 1_555 1_555 no
C5B C4B C12B 117.8(4) 1_555 1_555 1_555 no
C4B C5B C6B 121.4(4) 1_555 1_555 1_555 no
C5B C6B C7B 121.8(4) 1_555 1_555 1_555 no
C6B C7B C8B 124.8(3) 1_555 1_555 1_555 no
C6B C7B C11B 117.5(4) 1_555 1_555 1_555 no
C8B C7B C11B 117.7(3) 1_555 1_555 1_555 no
C7B C8B C9B 118.3(3) 1_555 1_555 1_555 no
C8B C9B C10B 120.2(4) 1_555 1_555 1_555 no
N2B C10B C9B 122.8(3) 1_555 1_555 1_555 no
N2B C11B C7B 123.2(3) 1_555 1_555 1_555 no
N2B C11B C12B 116.0(3) 1_555 1_555 1_555 no
C7B C11B C12B 120.8(3) 1_555 1_555 1_555 no
N1B C12B C4B 123.2(3) 1_555 1_555 1_555 no
N1B C12B C11B 116.1(3) 1_555 1_555 1_555 no
C4B C12B C11B 120.7(3) 1_555 1_555 1_555 no
Fe N1C C1C 130.1(2) 1_555 1_555 1_555 no
Fe N1C C12C 112.4(2) 1_555 1_555 1_555 no
C1C N1C C12C 117.4(3) 1_555 1_555 1_555 no
Fe N2C C10C 130.0(3) 1_555 1_555 1_555 no
Fe N2C C11C 112.2(2) 1_555 1_555 1_555 no
C10C N2C C11C 117.8(3) 1_555 1_555 1_555 no
N1C C1C C2C 122.6(3) 1_555 1_555 1_555 no
C1C C2C C3C 119.7(3) 1_555 1_555 1_555 no
C2C C3C C4C 118.9(3) 1_555 1_555 1_555 no
C3C C4C C5C 124.2(3) 1_555 1_555 1_555 no
C3C C4C C12C 117.6(3) 1_555 1_555 1_555 no
C5C C4C C12C 118.3(3) 1_555 1_555 1_555 no
C4C C5C C6C 121.3(4) 1_555 1_555 1_555 no
C5C C6C C7C 121.6(4) 1_555 1_555 1_555 no
C6C C7C C8C 124.7(3) 1_555 1_555 1_555 no
C6C C7C C11C 117.7(3) 1_555 1_555 1_555 no
C8C C7C C11C 117.7(3) 1_555 1_555 1_555 no
C7C C8C C9C 118.8(3) 1_555 1_555 1_555 no
C8C C9C C10C 120.2(3) 1_555 1_555 1_555 no
N2C C10C C9C 122.4(3) 1_555 1_555 1_555 no
N2C C11C C7C 123.1(3) 1_555 1_555 1_555 no
N2C C11C C12C 116.3(3) 1_555 1_555 1_555 no
C7C C11C C12C 120.5(3) 1_555 1_555 1_555 no
N1C C12C C4C 123.8(3) 1_555 1_555 1_555 no
N1C C12C C11C 115.5(3) 1_555 1_555 1_555 no
C4C C12C C11C 120.6(3) 1_555 1_555 1_555 no
I1 Hg I2 103.22(1) 1_555 1_555 1_555 no
I1 Hg I3 107.41(1) 1_555 1_555 1_555 no
I1 Hg I4 108.13(1) 1_555 1_555 1_555 no
I2 Hg I3 114.23(1) 1_555 1_555 1_555 no
I2 Hg I4 115.82(1) 1_555 1_555 1_555 no
I3 Hg I4 107.52(1) 1_555 1_555 1_555 no
O1Ac C1Ac C2Ac 121.8(2) 1_555 1_555 1_555 no
O1Ac C1Ac C3Ac 121.8(2) 1_555 1_555 1_555 no
C2Ac C1Ac C3Ac 116.4(4) 1_555 1_555 1_555 no

loop_
_geom_bond_atom_site_label_1
_geom_bond_atom_site_label_2
_geom_bond_distance
_geom_bond_site_symmetry_1
_geom_bond_site_symmetry_2
_geom_bond_publ_flag
Fe N1A 1.972(3) 1_555 1_555 no
Fe N2A 1.976(3) 1_555 1_555 no
Fe N1B 1.975(3) 1_555 1_555 no
Fe N2B 1.974(3) 1_555 1_555 no
Fe N1C 1.974(3) 1_555 1_555 no
Fe N2C 1.979(3) 1_555 1_555 no
N1A C1A 1.333(4) 1_555 1_555 no
N1A C12A 1.377(4) 1_555 1_555 no
N2A C10A 1.340(4) 1_555 1_555 no
N2A C11A 1.370(4) 1_555 1_555 no
C1A C2A 1.400(5) 1_555 1_555 no
C2A C3A 1.382(5) 1_555 1_555 no
C3A C4A 1.410(5) 1_555 1_555 no
C4A C5A 1.434(5) 1_555 1_555 no
C4A C12A 1.392(5) 1_555 1_555 no
C5A C6A 1.360(6) 1_555 1_555 no
C6A C7A 1.443(5) 1_555 1_555 no
C7A C8A 1.410(5) 1_555 1_555 no
C7A C11A 1.401(5) 1_555 1_555 no
C8A C9A 1.369(5) 1_555 1_555 no
C9A C10A 1.407(5) 1_555 1_555 no
C11A C12A 1.421(5) 1_555 1_555 no
N1B C1B 1.329(4) 1_555 1_555 no
N1B C12B 1.366(4) 1_555 1_555 no
N2B C10B 1.328(4) 1_555 1_555 no
N2B C11B 1.369(4) 1_555 1_555 no
C1B C2B 1.415(5) 1_555 1_555 no
C2B C3B 1.367(6) 1_555 1_555 no
C3B C4B 1.410(6) 1_555 1_555 no
C4B C5B 1.439(5) 1_555 1_555 no
C4B C12B 1.408(5) 1_555 1_555 no
C5B C6B 1.345(6) 1_555 1_555 no
C6B C7B 1.444(5) 1_555 1_555 no
C7B C8B 1.407(6) 1_555 1_555 no
C7B C11B 1.406(5) 1_555 1_555 no
C8B C9B 1.393(6) 1_555 1_555 no
C9B C10B 1.391(5) 1_555 1_555 no
C11B C12B 1.417(5) 1_555 1_555 no
N1C C1C 1.336(4) 1_555 1_555 no
N1C C12C 1.372(4) 1_555 1_555 no
N2C C10C 1.333(4) 1_555 1_555 no
N2C C11C 1.366(4) 1_555 1_555 no
C1C C2C 1.410(5) 1_555 1_555 no
C2C C3C 1.381(6) 1_555 1_555 no
C3C C4C 1.416(5) 1_555 1_555 no
C4C C5C 1.441(5) 1_555 1_555 no
C4C C12C 1.392(5) 1_555 1_555 no
C5C C6C 1.344(6) 1_555 1_555 no
C6C C7C 1.441(5) 1_555 1_555 no
C7C C8C 1.412(5) 1_555 1_555 no
C7C C11C 1.405(5) 1_555 1_555 no
C8C C9C 1.369(6) 1_555 1_555 no
C9C C10C 1.407(5) 1_555 1_555 no
C11C C12C 1.423(5) 1_555 1_555 no
Hg I1 2.842(1) 1_555 1_555 no
Hg I2 2.772(1) 1_555 1_555 no
Hg I3 2.770(1) 1_555 1_555 no
Hg I4 2.792(1) 1_555 1_555 no
O1Ac C1Ac 1.204(6) 1_555 1_555 no
C1Ac C2Ac 1.473(4) 1_555 1_555 no
C1Ac C3Ac 1.473(4) 1_555 1_555 no
